data_7059733
loop_
_publ_author_name
'Sutton, Ashley L.'
'Abrahams, Brendan F.'
'Hudson, Timothy A.'
'Robson, Richard'

_publ_section_title
;
 A new fluorone-based bridging ligand for discrete and polymeric
 assemblies including Mo and W based [4+4] metallocycles
;
_journal_issue 27
_journal_name_full 'New Journal of Chemistry'
_journal_page_first 11437
_journal_page_last 11440
_journal_paper_doi 10.1039/D0NJ02413A
_journal_volume 44
_journal_year 2020
_chemical_formula_moiety '4(C24 H20 As), C52 H20 Mo4 O28, 4(H2 O), 3(C H4 O)'
_chemical_formula_sum 'C151 H120 As4 Mo4 O35'
_chemical_formula_weight 3177.90
_chemical_name_common (AsPh4)4[(MoO2)4(9HL)4].3MeOH.4H2O
_space_group_crystal_system tetragonal
_space_group_IT_number 96
_space_group_name_Hall 'P 4nw 2abw'
_space_group_name_H-M_alt 'P 43 21 2'
_atom_sites_solution_hydrogens mixed
_audit_creation_date 2020-06-18
_audit_creation_method
;
Olex2 1.3
(compiled 2020.01.31 svn.r88ba2a32 for OlexSys, GUI svn.r6032)
;
_audit_update_record
;
2020-06-21 deposited with the CCDC.	2020-06-24 downloaded from the CCDC.
;
_cell_angle_alpha 90
_cell_angle_beta 90
_cell_angle_gamma 90
_cell_formula_units_Z 4
_cell_length_a 30.135(4)
_cell_length_b 30.135(4)
_cell_length_c 14.809(3)
_cell_measurement_reflns_used 5561
_cell_measurement_temperature 100(2)
_cell_measurement_theta_max 55.7553
_cell_measurement_theta_min 0.8144
_cell_volume 13448(4)
_computing_cell_refinement 'XDS (Kabsch, 1993)'
_computing_data_collection 'BluIce (McPhillips, 2002)'
_computing_data_reduction 'XDS (Kabsch, 1993)'
_computing_molecular_graphics 'Olex2 1.3 (Dolomanov et al., 2009)'
_computing_publication_material 'Olex2 1.3 (Dolomanov et al., 2009)'
_computing_structure_refinement 'SHELXL 2018/3 (Sheldrick, 2015)'
_computing_structure_solution 'SHELXS-97 (Sheldrick, 1990)'
_diffrn_ambient_temperature 100(2)
_diffrn_measured_fraction_theta_full 0.999
_diffrn_measured_fraction_theta_max 0.999
_diffrn_measurement_device_type 'ADSC Quantum 210r'
_diffrn_measurement_method 'Phi Scan'
_diffrn_radiation_type MoK\a
_diffrn_radiation_wavelength 0.7107
_diffrn_reflns_av_R_equivalents 0.0713
_diffrn_reflns_av_unetI/netI 0.0239
_diffrn_reflns_Laue_measured_fraction_full 0.999
_diffrn_reflns_Laue_measured_fraction_max 0.999
_diffrn_reflns_limit_h_max 39
_diffrn_reflns_limit_h_min -39
_diffrn_reflns_limit_k_max 39
_diffrn_reflns_limit_k_min -39
_diffrn_reflns_limit_l_max 19
_diffrn_reflns_limit_l_min -19
_diffrn_reflns_number 228684
_diffrn_reflns_point_group_measured_fraction_full 1.000
_diffrn_reflns_point_group_measured_fraction_max 0.999
_diffrn_reflns_theta_full 25.241
_diffrn_reflns_theta_max 27.925
_diffrn_reflns_theta_min 0.956
_exptl_absorpt_coefficient_mu 1.423
_exptl_absorpt_correction_type none
_exptl_crystal_colour Red
_exptl_crystal_density_diffrn 1.570
_exptl_crystal_description Rod
_exptl_crystal_F_000 6424
_exptl_crystal_size_max 0.1
_exptl_crystal_size_mid 0.02
_exptl_crystal_size_min 0.015
_refine_diff_density_max 1.212
_refine_diff_density_min -1.299
_refine_diff_density_rms 0.081
_refine_ls_abs_structure_details
;
 Flack x determined using 5759 quotients [(I+)-(I-)]/[(I+)+(I-)]
 (Parsons, Flack and Wagner, Acta Cryst. B69 (2013) 249-259).
;
_refine_ls_abs_structure_Flack 0.018(2)
_refine_ls_extinction_method none
_refine_ls_goodness_of_fit_ref 1.034
_refine_ls_hydrogen_treatment constr
_refine_ls_matrix_type full
_refine_ls_number_parameters 960
_refine_ls_number_reflns 16126
_refine_ls_number_restraints 129
_refine_ls_restrained_S_all 1.031
_refine_ls_R_factor_all 0.0562
_refine_ls_R_factor_gt 0.0470
_refine_ls_shift/su_max 0.001
_refine_ls_shift/su_mean 0.000
_refine_ls_structure_factor_coef Fsqd
_refine_ls_weighting_details 'w=1/[\s^2^(Fo^2^)+(0.0539P)^2^+21.3593P] where P=(Fo^2^+2Fc^2^)/3'
_refine_ls_weighting_scheme calc
_refine_ls_wR_factor_gt 0.1126
_refine_ls_wR_factor_ref 0.1191
_reflns_Friedel_coverage 0.817
_reflns_Friedel_fraction_full 1.000
_reflns_Friedel_fraction_max 0.998
_reflns_number_gt 14223
_reflns_number_total 16126
_reflns_threshold_expression 'I > 2\s(I)'
_cod_data_source_file d0nj02413a2.cif
_cod_data_source_block mo4l4asph4
_cod_depositor_comments
;
The following automatic conversions were performed:

data item '_exptl_absorpt_correction_type' value 'None' was changed
to 'none' in accordance with the
/home/data/users/saulius/crontab/automatic-downloads/rss-feeds/RSC/lib/dictionaries/cif_core.dic
dictionary named 'cif_core.dic' version 2.4.2 last updated on
2011-04-26.

Automatic conversion script
Id: cif_fix_values 7556 2019-12-06 15:28:31Z antanas 

 Adding full bibliography for 7059731--7059734.cif.

 Adding full bibliography for 7059731--7059734.cif.
;
_cod_database_code 7059733
_shelx_shelxl_version_number 2018/3
_shelx_space_group_comment
;
The symmetry employed for this shelxl refinement is uniquely defined
by the following loop, which should always be used as a source of
symmetry information in preference to the above space-group names.
They are only intended as comments.
;
_shelx_estimated_absorpt_t_max 0.979
_shelx_estimated_absorpt_t_min 0.871
_olex2_refinement_description
;
1. Fixed Uiso
 At 1.2 times of:
  All C(H) groups
 At 1.5 times of:
  All O(H,H) groups
2. Rigid body (RIGU) restrains
 C64B, C65B, C66B, C67B, C69B, C68B, C69A, C64A, C65A, C66A, C67A, C70A, C75A,
 C74A, C73A, C72A, C71A, C72B, C71B, C73B, C74B, C75B, C70B
 with sigma for 1-2 distances of 0.002 and sigma for 1-3 distances of 0.002
3. Others
 Fixed Sof: C65A(0.5) H65A(0.5) C64A(0.5) C69A(0.5) H69A(0.5) C68A(0.5)
 H68A(0.5) C67A(0.5) H67A(0.5) C66A(0.5) H66A(0.5) C64B(0.5) C65B(0.5)
 H65B(0.5) C66B(0.5) H66B(0.5) C67B(0.5) H67B(0.5) C69B(0.5) H69B(0.5)
 C68B(0.5) H68B(0.5) C70B(0.5) C75B(0.5) H75B(0.5) C74B(0.5) H74B(0.5)
 C73B(0.5) H73B(0.5) C72B(0.5) H72B(0.5) C71B(0.5) H71B(0.5) C70A(0.5)
 C75A(0.5) H75A(0.5) C74A(0.5) H74A(0.5) C73A(0.5) H73A(0.5) C72A(0.5)
 H72A(0.5) C71A(0.5) H71A(0.5)
4.a Free rotating group:
 O15(H15A,H15B)
4.b Aromatic/amide H refined with riding coordinates:
 C65A(H65A), C69A(H69A), C68A(H68A), C67A(H67A), C66A(H66A), C65B(H65B),
 C66B(H66B), C67B(H67B), C69B(H69B), C68B(H68B), C75B(H75B), C74B(H74B),
 C73B(H73B), C72B(H72B), C71B(H71B), C75A(H75A), C74A(H74A), C73A(H73A),
 C72A(H72A), C71A(H71A), C42(H42), C3(H3), C4(H4), C7(H7), C53(H53), C10(H10),
 C11(H11), C56(H56), C16(H16), C17(H17), C51(H51), C61(H61), C23(H23), C24(H24),
  C62(H62), C35(H35), C37(H37), C33(H33), C49(H49), C59(H59), C32(H32),
 C41(H41), C57(H57), C44(H44), C47(H47), C60(H60), C48(H48), C39(H39), C30(H30),
  C63(H63), C31(H31), C36(H36), C29(H29), C43(H43), C50(H50), C54(H54),
 C38(H38), C55(H55), C45(H45), C20(H20)
;
_smtbx_masks_void_probe_radius 1.2
_smtbx_masks_void_truncation_radius 1.2
_olex2_submission_special_instructions 'No special instructions were received'

loop_
_space_group_symop_operation_xyz
'x, y, z'
'-y+1/2, x+1/2, z+3/4'
'-x, -y, z+1/2'
'y+1/2, -x+1/2, z+1/4'
'x+1/2, -y+1/2, -z+1/4'
'-x+1/2, y+1/2, -z+3/4'
'y, x, -z'
'-y, -x, -z+1/2'

loop_
_atom_site_label
_atom_site_type_symbol
_atom_site_fract_x
_atom_site_fract_y
_atom_site_fract_z
_atom_site_U_iso_or_equiv
_atom_site_adp_type
_atom_site_occupancy
_atom_site_site_symmetry_order
_atom_site_calc_flag
_atom_site_refinement_flags_posn
_atom_site_refinement_flags_adp
_atom_site_refinement_flags_occupancy
_atom_site_disorder_assembly
_atom_site_disorder_group
C65A C -0.0464(5) 0.0902(5) 0.0643(11) 0.055(3) Uani 0.5 1 d . . P A 1
H65A H -0.075334 0.084203 0.042138 0.066 Uiso 0.5 1 calc R U P A 1
C64A C -0.0405(5) 0.0934(6) 0.1514(12) 0.062(4) Uani 0.5 1 d . . P A 1
C69A C 0.0013(8) 0.1074(12) 0.187(2) 0.103(12) Uani 0.5 1 d . . P A 1
H69A H 0.004495 0.111316 0.250351 0.123 Uiso 0.5 1 calc R U P A 1
C68A C 0.0351(7) 0.1149(8) 0.135(3) 0.072(8) Uani 0.5 1 d . . P A 1
H68A H 0.062523 0.125562 0.157578 0.086 Uiso 0.5 1 calc R U P A 1
C67A C 0.0287(5) 0.1059(7) 0.0372(13) 0.072(5) Uani 0.5 1 d . . P A 1
H67A H 0.053428 0.107452 -0.002541 0.086 Uiso 0.5 1 calc R U P A 1
C66A C -0.0125(5) 0.0952(5) 0.0035(13) 0.058(3) Uani 0.5 1 d . . P A 1
H66A H -0.017264 0.091549 -0.059511 0.069 Uiso 0.5 1 calc R U P A 1
C64B C -0.0264(7) 0.0874(7) 0.2151(12) 0.073(4) Uani 0.5 1 d . . P A 2
C65B C -0.0078(7) 0.0470(7) 0.1964(13) 0.081(5) Uani 0.5 1 d . . P A 2
H65B H -0.022288 0.020135 0.212587 0.097 Uiso 0.5 1 calc R U P A 2
C66B C 0.0328(7) 0.0468(7) 0.1530(13) 0.076(4) Uani 0.5 1 d . . P A 2
H66B H 0.048119 0.019712 0.143125 0.092 Uiso 0.5 1 calc R U P A 2
C67B C 0.0501(8) 0.0847(9) 0.1255(16) 0.091(6) Uani 0.5 1 d . . P A 2
H67B H 0.077249 0.082227 0.093274 0.109 Uiso 0.5 1 calc R U P A 2
C69B C 0.0330(13) 0.1315(12) 0.138(3) 0.106(10) Uani 0.5 1 d . . P A 2
H69B H 0.046919 0.158027 0.117748 0.127 Uiso 0.5 1 calc R U P A 2
C68B C -0.0095(11) 0.1282(11) 0.187(3) 0.094(8) Uani 0.5 1 d . . P A 2
H68B H -0.025694 0.154537 0.199646 0.113 Uiso 0.5 1 calc R U P A 2
C70B C -0.1251(7) 0.0798(6) 0.1651(13) 0.061(4) Uani 0.5 1 d . . P A 2
C75B C -0.1134(6) 0.0897(7) 0.0789(12) 0.068(4) Uani 0.5 1 d . . P A 2
H75B H -0.084688 0.101704 0.068375 0.082 Uiso 0.5 1 calc R U P A 2
C74B C -0.1410(7) 0.0833(7) 0.0054(15) 0.079(5) Uani 0.5 1 d . . P A 2
H74B H -0.131901 0.090162 -0.054315 0.095 Uiso 0.5 1 calc R U P A 2
C73B C -0.1840(8) 0.0657(8) 0.0242(19) 0.096(6) Uani 0.5 1 d . . P A 2
H73B H -0.204142 0.060769 -0.024108 0.115 Uiso 0.5 1 calc R U P A 2
C72B C -0.1970(9) 0.0555(10) 0.113(2) 0.105(8) Uani 0.5 1 d . . P A 2
H72B H -0.226676 0.046246 0.123408 0.125 Uiso 0.5 1 calc R U P A 2
C71B C -0.1674(7) 0.0587(8) 0.1861(16) 0.085(6) Uani 0.5 1 d . . P A 2
H71B H -0.174495 0.047966 0.244671 0.103 Uiso 0.5 1 calc R U P A 2
C70A C -0.1410(6) 0.0989(11) 0.1777(13) 0.080(5) Uani 0.5 1 d . . P A -1
C75A C -0.1597(7) 0.1409(11) 0.1835(18) 0.110(7) Uani 0.5 1 d . . P A -1
H75A H -0.144902 0.161504 0.221493 0.132 Uiso 0.5 1 calc R U P A -1
C74A C -0.1985(7) 0.1567(12) 0.1391(19) 0.117(7) Uani 0.5 1 d . . P A -1
H74A H -0.210209 0.185795 0.145468 0.141 Uiso 0.5 1 calc R U P A -1
C73A C -0.2176(7) 0.1228(12) 0.0837(17) 0.115(7) Uani 0.5 1 d . . P A -1
H73A H -0.243588 0.129863 0.050453 0.139 Uiso 0.5 1 calc R U P A -1
C72A C -0.2001(8) 0.0791(14) 0.0750(16) 0.105(7) Uani 0.5 1 d . . P A -1
H72A H -0.213289 0.057242 0.037419 0.126 Uiso 0.5 1 calc R U P A -1
C71A C -0.1621(7) 0.0710(11) 0.1262(15) 0.098(6) Uani 0.5 1 d . . P A -1
H71A H -0.150267 0.041795 0.123075 0.118 Uiso 0.5 1 calc R U P A -1
C42 C -0.0199(3) 0.4455(3) -0.2885(6) 0.071(3) Uani 1 1 d . . . . .
H42 H -0.010153 0.462809 -0.338313 0.086 Uiso 1 1 calc R U . . .
As3 As -0.08750(4) 0.08750(4) 0.250000 0.0810(4) Uani 1 2 d S T P . .
C1 C 0.1454(2) 0.24213(19) 0.0864(4) 0.0400(12) Uani 1 1 d . . . . .
C2 C 0.1659(2) 0.2526(2) 0.0021(4) 0.0426(13) Uani 1 1 d . . . . .
C3 C 0.1388(2) 0.2746(2) 0.1496(5) 0.0402(13) Uani 1 1 d . . . . .
H3 H 0.124502 0.267538 0.204977 0.048 Uiso 1 1 calc R U . . .
C4 C 0.1803(2) 0.2958(2) -0.0157(4) 0.0455(15) Uani 1 1 d . . . . .
H4 H 0.194218 0.302918 -0.071422 0.055 Uiso 1 1 calc R U . . .
C52 C 0.1862(2) 0.7433(2) 0.2179(5) 0.0459(14) Uani 1 1 d . . . . .
C5 C 0.1531(2) 0.3185(2) 0.1333(4) 0.0392(12) Uani 1 1 d . . . . .
C6 C 0.1738(2) 0.3277(2) 0.0487(4) 0.0408(13) Uani 1 1 d . . . . .
C7 C 0.1476(2) 0.3541(2) 0.1935(4) 0.0423(13) Uani 1 1 d . . . . .
H7 H 0.133944 0.348812 0.250307 0.051 Uiso 1 1 calc R U . . .
C8 C 0.1826(2) 0.4036(2) 0.0872(4) 0.0398(13) Uani 1 1 d . . . . .
C53 C 0.1608(3) 0.7764(3) 0.1826(7) 0.070(2) Uani 1 1 d . . . . .
H53 H 0.172909 0.805148 0.173556 0.084 Uiso 1 1 calc R U . . .
C9 C 0.1617(2) 0.3969(2) 0.1721(4) 0.0391(12) Uani 1 1 d . . . . .
C10 C 0.1562(2) 0.4349(2) 0.2279(4) 0.0397(13) Uani 1 1 d . . . . .
H10 H 0.141781 0.432121 0.284671 0.048 Uiso 1 1 calc R U . . .
C11 C 0.1987(2) 0.4442(2) 0.0579(4) 0.0421(13) Uani 1 1 d . . . . .
H11 H 0.212799 0.447158 0.000904 0.050 Uiso 1 1 calc R U . . .
C12 C 0.1715(2) 0.47494(19) 0.2006(4) 0.0390(12) Uani 1 1 d . . . . .
C13 C 0.1934(2) 0.48034(19) 0.1145(4) 0.0394(12) Uani 1 1 d . . . . .
C14 C 0.2905(2) 0.5632(2) 0.1973(5) 0.0453(14) Uani 1 1 d . . . . .
C15 C 0.2789(2) 0.5972(2) 0.1339(5) 0.0442(14) Uani 1 1 d . . . . .
C56 C 0.1257(3) 0.6925(3) 0.2039(6) 0.0568(18) Uani 1 1 d . . . . .
H56 H 0.113836 0.663459 0.211056 0.068 Uiso 1 1 calc R U . . .
C16 C 0.3099(2) 0.6173(2) 0.0820(5) 0.0452(14) Uani 1 1 d . . . . .
H16 H 0.301229 0.639240 0.039336 0.054 Uiso 1 1 calc R U . . .
C17 C 0.3349(3) 0.5505(2) 0.2069(5) 0.0517(17) Uani 1 1 d . . . . .
H17 H 0.343205 0.528012 0.248610 0.062 Uiso 1 1 calc R U . . .
C28 C 0.0193(2) 0.2973(2) -0.1043(4) 0.0429(13) Uani 1 1 d . . . . .
C18 C 0.3555(2) 0.6057(2) 0.0912(4) 0.0457(14) Uani 1 1 d . . . . .
C19 C 0.3661(2) 0.5713(2) 0.1543(4) 0.0464(14) Uani 1 1 d . . . . .
C51 C 0.0369(2) 0.3495(3) 0.0882(4) 0.0472(14) Uani 1 1 d . . . . .
H51 H 0.035878 0.318469 0.077267 0.057 Uiso 1 1 calc R U . . .
O11 O 0.40882(17) 0.55714(16) 0.1631(3) 0.0502(11) Uani 1 1 d . . . . .
C61 C 0.2705(2) 0.6582(2) 0.4920(5) 0.0432(13) Uani 1 1 d . . . . .
H61 H 0.273462 0.638483 0.541695 0.052 Uiso 1 1 calc R U . . .
C58 C 0.2608(2) 0.7148(2) 0.3490(4) 0.0408(13) Uani 1 1 d . . . . .
C21 C 0.4337(3) 0.6132(2) 0.0560(5) 0.0511(16) Uani 1 1 d . . . . .
C22 C 0.4425(2) 0.5781(2) 0.1173(5) 0.0489(16) Uani 1 1 d . . . . .
C23 C 0.4695(2) 0.6341(2) 0.0127(6) 0.0567(18) Uani 1 1 d . . . . .
H23 H 0.464382 0.658315 -0.027139 0.068 Uiso 1 1 calc R U . . .
C24 C 0.4844(3) 0.5618(3) 0.1319(5) 0.0547(18) Uani 1 1 d . . . . .
H24 H 0.489191 0.537623 0.171891 0.066 Uiso 1 1 calc R U . . .
C25 C 0.5198(3) 0.5817(2) 0.0868(5) 0.0536(17) Uani 1 1 d . . . . .
C62 C 0.2707(2) 0.6413(2) 0.4045(5) 0.0448(14) Uani 1 1 d . . . . .
H62 H 0.273933 0.610273 0.394922 0.054 Uiso 1 1 calc R U . . .
C26 C 0.5112(3) 0.6196(2) 0.0283(6) 0.060(2) Uani 1 1 d . . . . .
C35 C 0.1070(2) 0.3389(2) -0.2301(4) 0.0446(14) Uani 1 1 d . . . . .
H35 H 0.087493 0.316512 -0.251850 0.054 Uiso 1 1 calc R U . . .
C40 C -0.0041(2) 0.3953(2) -0.1674(4) 0.0432(13) Uani 1 1 d . . . . .
C37 C 0.1761(2) 0.3789(2) -0.2399(5) 0.0506(16) Uani 1 1 d . . . . .
H37 H 0.204191 0.383084 -0.267724 0.061 Uiso 1 1 calc R U . . .
C33 C 0.0483(3) 0.2658(3) -0.0708(5) 0.0561(18) Uani 1 1 d . . . . .
H33 H 0.077645 0.273931 -0.054304 0.067 Uiso 1 1 calc R U . . .
C49 C 0.0393(3) 0.4105(4) 0.1922(6) 0.075(3) Uani 1 1 d . . . . .
H49 H 0.040482 0.421474 0.252316 0.090 Uiso 1 1 calc R U . . .
C59 C 0.2609(2) 0.7318(2) 0.4356(5) 0.0436(13) Uani 1 1 d . . . . .
H59 H 0.257547 0.762763 0.445504 0.052 Uiso 1 1 calc R U . . .
C32 C 0.0340(3) 0.2223(3) -0.0616(7) 0.068(2) Uani 1 1 d . . . . .
H32 H 0.053470 0.200495 -0.037348 0.082 Uiso 1 1 calc R U . . .
C41 C 0.0099(2) 0.4183(3) -0.2429(6) 0.061(2) Uani 1 1 d . . . . .
H41 H 0.039642 0.415618 -0.263584 0.073 Uiso 1 1 calc R U . . .
C57 C 0.1693(2) 0.7006(2) 0.2270(6) 0.0533(17) Uani 1 1 d . . . . .
H57 H 0.187542 0.677315 0.248869 0.064 Uiso 1 1 calc R U . . .
C44 C -0.0773(2) 0.4248(3) -0.1865(5) 0.0538(17) Uani 1 1 d . . . . .
H44 H -0.107291 0.427051 -0.167127 0.065 Uiso 1 1 calc R U . . .
C47 C 0.0384(4) 0.4245(3) 0.0321(6) 0.071(2) Uani 1 1 d . . . . .
H47 H 0.038076 0.444655 -0.017154 0.085 Uiso 1 1 calc R U . . .
C60 C 0.2661(2) 0.7030(2) 0.5076(4) 0.0438(13) Uani 1 1 d . . . . .
H60 H 0.266596 0.714165 0.567621 0.053 Uiso 1 1 calc R U . . .
C48 C 0.0395(4) 0.4396(3) 0.1202(7) 0.086(3) Uani 1 1 d . . . . .
H48 H 0.040409 0.470632 0.131380 0.104 Uiso 1 1 calc R U . . .
C39 C 0.1224(3) 0.3993(3) -0.1271(5) 0.0537(17) Uani 1 1 d . . . . .
H39 H 0.113732 0.417459 -0.077760 0.064 Uiso 1 1 calc R U . . .
C30 C -0.0368(3) 0.2421(3) -0.1220(5) 0.0588(19) Uani 1 1 d . . . . .
H30 H -0.065661 0.233260 -0.140418 0.071 Uiso 1 1 calc R U . . .
C63 C 0.2662(2) 0.6697(2) 0.3313(4) 0.0428(14) Uani 1 1 d . . . . .
H63 H 0.266747 0.658791 0.271145 0.051 Uiso 1 1 calc R U . . .
C31 C -0.0070(3) 0.2109(3) -0.0869(7) 0.066(2) Uani 1 1 d . . . . .
H31 H -0.016200 0.180891 -0.080981 0.080 Uiso 1 1 calc R U . . .
C46 C 0.0377(2) 0.3788(2) 0.0177(5) 0.0481(15) Uani 1 1 d . . . . .
C34 C 0.0948(2) 0.3658(2) -0.1575(4) 0.0413(13) Uani 1 1 d . . . . .
C36 C 0.1484(2) 0.3456(2) -0.2698(5) 0.0490(15) Uani 1 1 d . . . . .
H36 H 0.157651 0.326993 -0.318041 0.059 Uiso 1 1 calc R U . . .
C29 C -0.0238(2) 0.2854(2) -0.1294(5) 0.0495(16) Uani 1 1 d . . . . .
H29 H -0.043893 0.307200 -0.151373 0.059 Uiso 1 1 calc R U . . .
C43 C -0.0632(2) 0.4475(3) -0.2618(6) 0.0575(18) Uani 1 1 d . . . . .
H43 H -0.083784 0.464735 -0.295525 0.069 Uiso 1 1 calc R U . . .
C50 C 0.0374(2) 0.3658(3) 0.1766(5) 0.0555(18) Uani 1 1 d . . . . .
H50 H 0.036514 0.345691 0.226002 0.067 Uiso 1 1 calc R U . . .
C54 C 0.1179(3) 0.7678(3) 0.1605(8) 0.075(3) Uani 1 1 d . . . . .
H54 H 0.099878 0.791027 0.137159 0.091 Uiso 1 1 calc R U . . .
C38 C 0.1632(3) 0.4060(3) -0.1698(5) 0.0572(18) Uani 1 1 d . . . . .
H38 H 0.182086 0.429423 -0.150488 0.069 Uiso 1 1 calc R U . . .
C55 C 0.0997(2) 0.7251(3) 0.1715(6) 0.062(2) Uani 1 1 d . . . . .
H55 H 0.069598 0.719381 0.156322 0.075 Uiso 1 1 calc R U . . .
C45 C -0.0473(2) 0.3986(2) -0.1391(5) 0.0452(14) Uani 1 1 d . . . . .
H45 H -0.056839 0.382879 -0.086912 0.054 Uiso 1 1 calc R U . . .
O1 O 0.11325(16) 0.14935(18) -0.0739(4) 0.0607(14) Uani 1 1 d . . . . .
O2 O 0.13374(14) 0.19940(14) 0.0953(3) 0.0456(10) Uani 1 1 d . . . . .
O3 O 0.17042(18) 0.22019(15) -0.0548(3) 0.0514(11) Uani 1 1 d . . . . .
O4 O 0.18918(17) 0.36900(14) 0.0292(3) 0.0433(10) Uani 1 1 d . . . . .
O5 O 0.16767(15) 0.51326(14) 0.2483(3) 0.0428(9) Uani 1 1 d . . . . .
O6 O 0.20743(16) 0.52025(14) 0.0956(3) 0.0439(10) Uani 1 1 d . . . . .
O7 O 0.14817(16) 0.58877(15) 0.1335(3) 0.0467(10) Uani 1 1 d . . . . .
O8 O 0.18514(17) 0.59610(15) 0.2978(3) 0.0503(11) Uani 1 1 d . . . . .
O9 O 0.25773(17) 0.54598(16) 0.2422(3) 0.0505(11) Uani 1 1 d . . . . .
O10 O 0.23512(16) 0.60666(15) 0.1297(3) 0.0468(10) Uani 1 1 d . . . . .
C20 C 0.3894(2) 0.6252(2) 0.0431(5) 0.0488(15) Uani 1 1 d . . . . .
H20 H 0.382476 0.647378 -0.000144 0.059 Uiso 1 1 calc R U . . .
O12 O 0.55981(18) 0.56898(18) 0.0922(4) 0.0624(14) Uani 1 1 d . . . . .
O13 O 0.54722(18) 0.63779(18) -0.0072(6) 0.081(2) Uani 1 1 d . . . . .
O14 O 0.6331(3) 0.6249(2) 0.0894(9) 0.139(5) Uani 1 1 d . . . . .
As1 As 0.03707(2) 0.35821(2) -0.10519(4) 0.04130(15) Uani 1 1 d . . . . .
As2 As 0.24700(2) 0.75300(2) 0.250000 0.04060(19) Uani 1 2 d S T P . .
Mo1 Mo 0.15587(2) 0.15587(2) 0.000000 0.04511(18) Uani 1 2 d S T P . .
Mo2 Mo 0.19183(2) 0.57004(2) 0.19722(4) 0.04244(13) Uani 1 1 d . . . . .
Mo3 Mo 0.60427(2) 0.60427(2) 0.000000 0.0874(5) Uani 1 2 d S T P . .
O15 O 0.1790(2) 0.5080(2) 0.4409(4) 0.0694(15) Uani 1 1 d G . . . .
H15A H 0.166148 0.509491 0.388391 0.104 Uiso 1 1 d G U . . .
H15B H 0.207508 0.511747 0.434383 0.104 Uiso 1 1 d G U . . .
O16 O 0.2681(2) 0.5036(4) 0.4017(6) 0.127(4) Uani 1 1 d . . . . .

loop_
_atom_site_aniso_label
_atom_site_aniso_U_11
_atom_site_aniso_U_22
_atom_site_aniso_U_33
_atom_site_aniso_U_23
_atom_site_aniso_U_13
_atom_site_aniso_U_12
C65A 0.039(5) 0.062(8) 0.063(6) 0.012(6) -0.009(5) -0.010(6)
C64A 0.039(6) 0.084(11) 0.063(6) 0.021(7) -0.010(5) -0.006(7)
C69A 0.051(11) 0.20(4) 0.053(11) 0.02(2) -0.014(9) -0.038(15)
C68A 0.032(7) 0.069(14) 0.115(19) 0.052(16) -0.014(9) -0.019(9)
C67A 0.043(6) 0.100(13) 0.072(11) 0.034(10) -0.009(6) -0.013(7)
C66A 0.046(6) 0.058(8) 0.069(7) 0.009(7) -0.005(5) -0.014(6)
C64B 0.084(11) 0.084(8) 0.052(9) -0.002(7) 0.006(8) -0.043(7)
C65B 0.083(9) 0.090(8) 0.070(11) -0.006(9) 0.007(8) -0.038(8)
C66B 0.072(9) 0.093(10) 0.064(10) 0.017(8) -0.005(7) -0.025(7)
C67B 0.078(12) 0.106(11) 0.089(14) 0.036(12) -0.012(10) -0.035(9)
C69B 0.096(16) 0.110(12) 0.11(2) 0.058(19) 0.015(14) -0.021(14)
C68B 0.093(16) 0.097(10) 0.093(17) 0.030(13) 0.003(13) -0.041(10)
C70B 0.052(8) 0.068(10) 0.062(7) 0.005(7) 0.015(6) -0.006(7)
C75B 0.053(8) 0.089(12) 0.063(7) 0.008(7) 0.009(5) -0.010(8)
C74B 0.076(9) 0.087(12) 0.075(8) -0.005(9) -0.010(7) 0.007(8)
C73B 0.082(10) 0.101(15) 0.104(10) -0.034(11) -0.020(9) -0.020(10)
C72B 0.074(11) 0.13(2) 0.114(12) -0.032(12) -0.002(8) -0.032(13)
C71B 0.069(9) 0.105(15) 0.082(9) -0.039(10) 0.024(7) -0.041(9)
C70A 0.031(8) 0.152(15) 0.059(9) 0.016(10) 0.005(7) -0.023(7)
C75A 0.062(10) 0.159(15) 0.109(16) 0.008(12) -0.004(9) -0.010(10)
C74A 0.058(10) 0.184(19) 0.110(17) 0.019(14) 0.004(10) -0.002(10)
C73A 0.042(9) 0.22(2) 0.083(14) 0.017(13) 0.008(8) -0.013(10)
C72A 0.060(10) 0.21(2) 0.050(10) -0.001(13) 0.000(8) -0.033(11)
C71A 0.057(9) 0.166(16) 0.072(11) 0.007(11) -0.003(8) -0.033(9)
C42 0.056(4) 0.084(6) 0.074(5) 0.038(5) 0.010(4) 0.018(4)
As3 0.0704(5) 0.0704(5) 0.1023(11) 0.0064(5) 0.0064(5) -0.0295(7)
C1 0.039(3) 0.034(3) 0.047(3) 0.009(2) -0.004(2) -0.003(2)
C2 0.053(3) 0.039(3) 0.035(3) -0.002(3) -0.007(3) -0.004(3)
C3 0.033(3) 0.042(3) 0.046(3) 0.007(3) 0.005(3) 0.001(2)
C4 0.067(4) 0.039(3) 0.030(3) 0.005(2) -0.001(3) -0.003(3)
C52 0.040(3) 0.039(3) 0.059(4) 0.000(3) 0.002(3) 0.004(3)
C5 0.041(3) 0.038(3) 0.039(3) 0.008(2) 0.002(2) 0.001(2)
C6 0.048(3) 0.036(3) 0.038(3) 0.003(2) 0.000(3) 0.001(2)
C7 0.042(3) 0.044(3) 0.041(3) 0.004(3) 0.005(3) 0.004(3)
C8 0.045(3) 0.039(3) 0.035(3) -0.001(2) -0.001(2) 0.004(2)
C53 0.053(4) 0.042(4) 0.116(8) 0.001(4) -0.013(5) -0.002(3)
C9 0.038(3) 0.042(3) 0.037(3) 0.004(2) 0.001(2) 0.005(2)
C10 0.042(3) 0.047(3) 0.030(3) 0.001(2) 0.003(2) 0.012(3)
C11 0.054(4) 0.038(3) 0.034(3) 0.000(2) 0.005(3) 0.000(3)
C12 0.047(3) 0.035(3) 0.036(3) -0.001(2) -0.004(2) 0.009(2)
C13 0.050(3) 0.033(3) 0.036(3) -0.002(2) 0.000(3) -0.001(2)
C14 0.051(4) 0.046(3) 0.039(3) -0.001(3) 0.002(3) 0.001(3)
C15 0.051(4) 0.035(3) 0.046(3) -0.004(3) -0.008(3) 0.007(3)
C56 0.057(4) 0.044(4) 0.069(5) 0.000(4) -0.001(4) -0.006(3)
C16 0.048(3) 0.040(3) 0.048(3) 0.003(3) -0.004(3) 0.003(3)
C17 0.065(4) 0.052(4) 0.039(3) 0.007(3) -0.006(3) 0.014(3)
C28 0.049(3) 0.044(3) 0.036(3) -0.002(3) 0.001(3) 0.012(3)
C18 0.055(4) 0.038(3) 0.044(3) -0.003(3) -0.007(3) 0.005(3)
C19 0.057(4) 0.045(3) 0.038(3) -0.002(3) -0.004(3) 0.004(3)
C51 0.040(3) 0.058(4) 0.044(3) 0.003(3) 0.002(3) 0.004(3)
O11 0.054(3) 0.053(3) 0.044(2) 0.004(2) -0.007(2) 0.014(2)
C61 0.035(3) 0.049(3) 0.046(3) 0.005(3) -0.001(3) 0.000(2)
C58 0.039(3) 0.040(3) 0.043(3) -0.001(3) 0.001(3) 0.001(2)
C21 0.059(4) 0.039(3) 0.055(4) -0.001(3) -0.015(3) 0.003(3)
C22 0.057(4) 0.045(4) 0.044(3) -0.003(3) -0.004(3) 0.005(3)
C23 0.052(4) 0.037(3) 0.081(5) 0.005(3) -0.011(4) -0.005(3)
C24 0.062(4) 0.053(4) 0.049(4) 0.000(3) -0.011(3) 0.016(3)
C25 0.055(4) 0.047(4) 0.058(4) -0.005(3) -0.017(3) 0.005(3)
C62 0.043(3) 0.042(3) 0.049(3) -0.006(3) -0.007(3) 0.003(3)
C26 0.060(4) 0.039(3) 0.081(6) 0.003(3) -0.025(4) -0.004(3)
C35 0.043(3) 0.043(3) 0.047(3) -0.001(3) -0.004(3) 0.002(3)
C40 0.046(3) 0.040(3) 0.044(3) 0.001(3) -0.003(3) 0.003(3)
C37 0.043(3) 0.053(4) 0.056(4) 0.009(3) -0.007(3) -0.004(3)
C33 0.050(4) 0.057(4) 0.061(4) 0.005(3) 0.000(3) 0.018(3)
C49 0.063(5) 0.115(8) 0.048(4) -0.024(5) -0.005(4) 0.014(5)
C59 0.039(3) 0.040(3) 0.052(3) -0.006(3) 0.001(3) -0.001(2)
C32 0.063(5) 0.061(5) 0.080(6) 0.013(4) 0.010(4) 0.023(4)
C41 0.043(4) 0.077(5) 0.062(4) 0.029(4) 0.006(3) 0.011(3)
C57 0.049(4) 0.040(3) 0.072(5) -0.001(3) -0.004(3) 0.001(3)
C44 0.048(4) 0.061(4) 0.053(4) 0.006(3) 0.001(3) 0.005(3)
C47 0.110(7) 0.049(4) 0.054(4) -0.007(3) -0.010(5) 0.020(4)
C60 0.037(3) 0.057(4) 0.038(3) -0.006(3) 0.000(3) -0.003(3)
C48 0.120(9) 0.067(6) 0.072(6) -0.028(5) -0.015(6) 0.024(6)
C39 0.055(4) 0.054(4) 0.052(4) -0.002(3) -0.006(3) -0.004(3)
C30 0.053(4) 0.063(5) 0.060(5) -0.002(4) 0.007(3) 0.001(4)
C63 0.047(3) 0.041(3) 0.041(3) -0.005(2) -0.002(3) 0.005(3)
C31 0.073(5) 0.044(4) 0.082(6) -0.001(4) 0.019(5) 0.004(4)
C46 0.049(4) 0.053(4) 0.043(3) -0.006(3) -0.004(3) 0.008(3)
C34 0.039(3) 0.045(3) 0.040(3) 0.004(3) -0.006(2) 0.006(2)
C36 0.043(3) 0.045(3) 0.059(4) 0.002(3) -0.002(3) 0.004(3)
C29 0.048(4) 0.051(4) 0.049(4) 0.003(3) 0.002(3) 0.007(3)
C43 0.047(4) 0.064(4) 0.062(4) 0.024(4) -0.001(3) 0.010(3)
C50 0.039(3) 0.088(6) 0.039(3) -0.002(3) 0.001(3) -0.002(3)
C54 0.055(5) 0.044(4) 0.127(8) 0.008(5) -0.020(5) 0.005(3)
C38 0.059(4) 0.058(4) 0.054(4) 0.002(3) -0.007(3) -0.015(3)
C55 0.040(4) 0.055(4) 0.092(6) -0.015(4) -0.001(4) -0.006(3)
C45 0.048(3) 0.046(3) 0.041(3) 0.003(3) 0.005(3) 0.009(3)
O1 0.043(3) 0.059(3) 0.080(4) -0.015(3) -0.008(2) -0.001(2)
O2 0.039(2) 0.039(2) 0.059(3) 0.003(2) 0.001(2) -0.0039(18)
O3 0.080(3) 0.035(2) 0.039(2) -0.0018(19) -0.003(2) -0.009(2)
O4 0.063(3) 0.033(2) 0.034(2) -0.0007(16) 0.0052(19) -0.0016(19)
O5 0.050(2) 0.044(2) 0.034(2) -0.0018(18) -0.0011(19) 0.0098(18)
O6 0.058(3) 0.035(2) 0.038(2) -0.0013(18) 0.004(2) -0.0002(19)
O7 0.052(3) 0.042(2) 0.047(2) 0.0025(19) -0.005(2) 0.0058(19)
O8 0.056(3) 0.045(2) 0.050(3) -0.004(2) -0.002(2) 0.000(2)
O9 0.058(3) 0.050(3) 0.044(2) 0.006(2) -0.006(2) 0.007(2)
O10 0.050(3) 0.039(2) 0.052(3) 0.0054(19) -0.008(2) 0.0007(19)
C20 0.051(4) 0.038(3) 0.058(4) 0.004(3) -0.004(3) 0.003(3)
O12 0.058(3) 0.051(3) 0.078(4) -0.002(3) -0.017(3) 0.005(2)
O13 0.051(3) 0.042(3) 0.149(6) 0.023(4) -0.025(4) -0.008(2)
O14 0.097(5) 0.047(3) 0.274(13) 0.021(5) -0.107(7) -0.019(3)
As1 0.0429(3) 0.0433(3) 0.0376(3) 0.0018(3) -0.0018(3) 0.0082(3)
As2 0.0379(3) 0.0379(3) 0.0460(5) -0.0006(3) -0.0006(3) 0.0008(3)
Mo1 0.0377(2) 0.0377(2) 0.0600(5) 0.0024(3) -0.0024(3) -0.0033(3)
Mo2 0.0517(3) 0.0365(3) 0.0391(3) -0.0009(2) -0.0039(2) 0.0039(2)
Mo3 0.0465(3) 0.0465(3) 0.1691(14) 0.0305(6) -0.0305(6) -0.0148(4)
O15 0.085(4) 0.071(4) 0.051(3) 0.005(3) 0.001(3) 0.015(3)
O16 0.066(4) 0.200(10) 0.115(6) 0.097(7) -0.024(4) -0.026(5)

loop_
_atom_type_symbol
_atom_type_description
_atom_type_scat_dispersion_real
_atom_type_scat_dispersion_imag
_atom_type_scat_source
C C 0.0033 0.0016 'International Tables Vol C Tables 4.2.6.8 and 6.1.1.4'
H H 0.0000 0.0000 'International Tables Vol C Tables 4.2.6.8 and 6.1.1.4'
As As 0.0499 2.0058 'International Tables Vol C Tables 4.2.6.8 and 6.1.1.4'
Mo Mo -1.6832 0.6857 'International Tables Vol C Tables 4.2.6.8 and 6.1.1.4'
O O 0.0106 0.0060 'International Tables Vol C Tables 4.2.6.8 and 6.1.1.4'

loop_
_geom_angle_atom_site_label_1
_geom_angle_atom_site_label_2
_geom_angle_atom_site_label_3
_geom_angle
_geom_angle_site_symmetry_1
_geom_angle_site_symmetry_3
_geom_angle_publ_flag
C64A C65A H65A 118.6 . . ?
C64A C65A C66A 122.8(14) . . ?
C66A C65A H65A 118.6 . . ?
C65A C64A C69A 120.3(18) . . ?
C65A C64A As3 127.4(12) . . ?
C69A C64A As3 111.9(16) . . ?
C64A C69A H69A 119.3 . . ?
C68A C69A C64A 121(3) . . ?
C68A C69A H69A 119.3 . . ?
C69A C68A H68A 121.7 . . ?
C69A C68A C67A 117(2) . . ?
C67A C68A H68A 121.7 . . ?
C68A C67A H67A 119.5 . . ?
C66A C67A C68A 120.9(17) . . ?
C66A C67A H67A 119.5 . . ?
C65A C66A C67A 117.3(17) . . ?
C65A C66A H66A 121.3 . . ?
C67A C66A H66A 121.3 . . ?
C65B C64B C68B 125(2) . . ?
C65B C64B As3 116.8(13) . . ?
C68B C64B As3 116(2) . . ?
C64B C65B H65B 121.3 . . ?
C64B C65B C66B 117.4(18) . . ?
C66B C65B H65B 121.3 . . ?
C65B C66B H66B 120.3 . . ?
C67B C66B C65B 119(2) . . ?
C67B C66B H66B 120.3 . . ?
C66B C67B H67B 115.3 . . ?
C66B C67B C69B 129(3) . . ?
C69B C67B H67B 115.3 . . ?
C67B C69B H69B 126.5 . . ?
C68B C69B C67B 107(3) . . ?
C68B C69B H69B 126.5 . . ?
C64B C68B C69B 122(3) . . ?
C64B C68B H68B 119.2 . . ?
C69B C68B H68B 119.2 . . ?
C75B C70B C71B 122(2) . . ?
C75B C70B As3 119.4(15) . . ?
C71B C70B As3 118.8(16) . . ?
C70B C75B H75B 118.3 . . ?
C70B C75B C74B 123.5(18) . . ?
C74B C75B H75B 118.3 . . ?
C75B C74B H74B 121.8 . . ?
C75B C74B C73B 116(2) . . ?
C73B C74B H74B 121.8 . . ?
C74B C73B H73B 119.4 . . ?
C72B C73B C74B 121(2) . . ?
C72B C73B H73B 119.4 . . ?
C73B C72B H72B 119.0 . . ?
C73B C72B C71B 122(2) . . ?
C71B C72B H72B 119.0 . . ?
C70B C71B H71B 122.6 . . ?
C72B C71B C70B 115(2) . . ?
C72B C71B H71B 122.6 . . ?
C75A C70A As3 117.3(19) . . ?
C71A C70A C75A 115(2) . . ?
C71A C70A As3 127(3) . . ?
C70A C75A H75A 116.2 . . ?
C70A C75A C74A 128(3) . . ?
C74A C75A H75A 116.2 . . ?
C75A C74A H74A 124.6 . . ?
C75A C74A C73A 111(3) . . ?
C73A C74A H74A 124.6 . . ?
C74A C73A H73A 117.8 . . ?
C72A C73A C74A 124(2) . . ?
C72A C73A H73A 117.8 . . ?
C73A C72A H72A 122.7 . . ?
C71A C72A C73A 115(3) . . ?
C71A C72A H72A 122.7 . . ?
C70A C71A C72A 127(3) . . ?
C70A C71A H71A 116.4 . . ?
C72A C71A H71A 116.4 . . ?
C41 C42 H42 119.9 . . ?
C43 C42 H42 119.9 . . ?
C43 C42 C41 120.2(7) . . ?
C64A As3 C64A 129.2(10) . 8 ?
C64B As3 C64A 106.0(8) . 8 ?
C64B As3 C64A 30.6(7) 8 8 ?
C64B As3 C64B 94.0(13) . 8 ?
C70B As3 C64A 86.8(8) 8 8 ?
C70B As3 C64A 112.0(8) . 8 ?
C70B As3 C64B 94.0(8) 8 . ?
C70B As3 C64B 116.0(8) 8 8 ?
C70B As3 C64B 116.0(8) . . ?
C70B As3 C64B 94.0(8) . 8 ?
C70B As3 C70B 136.2(13) 8 . ?
C70A As3 C64A 116.1(8) . 8 ?
C70A As3 C64A 99.4(7) . . ?
C3 C1 C2 120.1(5) . . ?
O2 C1 C2 114.3(6) . . ?
O2 C1 C3 125.6(6) . . ?
C4 C2 C1 120.4(6) . . ?
O3 C2 C1 116.5(5) . . ?
O3 C2 C4 123.1(6) . . ?
C1 C3 H3 119.7 . . ?
C1 C3 C5 120.6(6) . . ?
C5 C3 H3 119.7 . . ?
C2 C4 H4 120.7 . . ?
C6 C4 C2 118.6(6) . . ?
C6 C4 H4 120.7 . . ?
C53 C52 C57 120.4(7) . . ?
C53 C52 As2 121.4(5) . . ?
C57 C52 As2 118.0(5) . . ?
C3 C5 C6 117.7(6) . . ?
C7 C5 C3 124.8(6) . . ?
C7 C5 C6 117.5(5) . . ?
C4 C6 C5 122.6(6) . . ?
O4 C6 C4 116.5(6) . . ?
O4 C6 C5 120.8(5) . . ?
C5 C7 H7 119.1 . . ?
C9 C7 C5 121.7(6) . . ?
C9 C7 H7 119.1 . . ?
C11 C8 C9 123.9(6) . . ?
O4 C8 C9 120.8(5) . . ?
O4 C8 C11 115.3(5) . . ?
C52 C53 H53 120.3 . . ?
C54 C53 C52 119.3(8) . . ?
C54 C53 H53 120.3 . . ?
C7 C9 C8 117.9(6) . . ?
C7 C9 C10 125.3(6) . . ?
C8 C9 C10 116.8(6) . . ?
C9 C10 H10 119.8 . . ?
C12 C10 C9 120.4(5) . . ?
C12 C10 H10 119.8 . . ?
C8 C11 H11 121.1 . . ?
C13 C11 C8 117.8(6) . . ?
C13 C11 H11 121.1 . . ?
C10 C12 C13 121.3(5) . . ?
C10 C12 O5 125.0(6) . . ?
O5 C12 C13 113.7(5) . . ?
C11 C13 C12 119.9(5) . . ?
O6 C13 C11 123.9(6) . . ?
O6 C13 C12 116.2(5) . . ?
C17 C14 C15 119.7(6) . . ?
O9 C14 C15 115.9(6) . . ?
O9 C14 C17 124.4(6) . . ?
C16 C15 C14 121.7(6) . . ?
O10 C15 C14 114.7(6) . . ?
O10 C15 C16 123.6(6) . . ?
C57 C56 H56 119.6 . . ?
C55 C56 H56 119.6 . . ?
C55 C56 C57 120.8(7) . . ?
C15 C16 H16 120.0 . . ?
C15 C16 C18 120.1(6) . . ?
C18 C16 H16 120.0 . . ?
C14 C17 H17 120.9 . . ?
C19 C17 C14 118.2(6) . . ?
C19 C17 H17 120.9 . . ?
C33 C28 C29 120.5(7) . . ?
C33 C28 As1 119.0(6) . . ?
C29 C28 As1 120.3(5) . . ?
C16 C18 C19 117.2(6) . . ?
C20 C18 C16 124.2(6) . . ?
C20 C18 C19 118.6(6) . . ?
C17 C19 C18 123.2(7) . . ?
O11 C19 C17 116.7(6) . . ?
O11 C19 C18 120.1(6) . . ?
C46 C51 H51 120.4 . . ?
C46 C51 C50 119.2(7) . . ?
C50 C51 H51 120.4 . . ?
C19 O11 C22 120.4(5) . . ?
C62 C61 H61 119.5 . . ?
C60 C61 H61 119.5 . . ?
C60 C61 C62 121.1(6) . . ?
C59 C58 C63 122.4(6) . . ?
C59 C58 As2 119.3(5) . . ?
C63 C58 As2 117.9(5) . . ?
C23 C21 C22 118.9(7) . . ?
C20 C21 C22 117.3(7) . . ?
C20 C21 C23 123.7(7) . . ?
O11 C22 C21 121.4(6) . . ?
C24 C22 O11 115.9(6) . . ?
C24 C22 C21 122.7(7) . . ?
C21 C23 H23 120.3 . . ?
C26 C23 C21 119.4(7) . . ?
C26 C23 H23 120.3 . . ?
C22 C24 H24 120.8 . . ?
C22 C24 C25 118.4(7) . . ?
C25 C24 H24 120.8 . . ?
C24 C25 C26 119.0(7) . . ?
O12 C25 C24 124.7(7) . . ?
O12 C25 C26 116.4(8) . . ?
C61 C62 H62 120.0 . . ?
C63 C62 C61 120.0(6) . . ?
C63 C62 H62 120.0 . . ?
C23 C26 C25 121.5(8) . . ?
O13 C26 C23 124.1(7) . . ?
O13 C26 C25 114.4(7) . . ?
C34 C35 H35 120.8 . . ?
C34 C35 C36 118.4(6) . . ?
C36 C35 H35 120.8 . . ?
C41 C40 As1 119.2(5) . . ?
C45 C40 C41 120.0(6) . . ?
C45 C40 As1 120.8(5) . . ?
C36 C37 H37 119.9 . . ?
C36 C37 C38 120.2(7) . . ?
C38 C37 H37 119.9 . . ?
C28 C33 H33 120.4 . . ?
C28 C33 C32 119.3(8) . . ?
C32 C33 H33 120.4 . . ?
C48 C49 H49 120.2 . . ?
C50 C49 H49 120.2 . . ?
C50 C49 C48 119.7(8) . . ?
C58 C59 H59 120.5 . . ?
C58 C59 C60 118.9(6) . . ?
C60 C59 H59 120.5 . . ?
C33 C32 H32 120.0 . . ?
C31 C32 C33 120.0(8) . . ?
C31 C32 H32 120.0 . . ?
C42 C41 H41 120.3 . . ?
C40 C41 C42 119.4(7) . . ?
C40 C41 H41 120.3 . . ?
C52 C57 H57 120.3 . . ?
C56 C57 C52 119.5(7) . . ?
C56 C57 H57 120.3 . . ?
C43 C44 H44 120.3 . . ?
C43 C44 C45 119.4(7) . . ?
C45 C44 H44 120.3 . . ?
C48 C47 H47 120.9 . . ?
C48 C47 C46 118.1(8) . . ?
C46 C47 H47 120.9 . . ?
C61 C60 C59 119.7(6) . . ?
C61 C60 H60 120.1 . . ?
C59 C60 H60 120.1 . . ?
C49 C48 C47 121.3(9) . . ?
C49 C48 H48 119.4 . . ?
C47 C48 H48 119.4 . . ?
C34 C39 H39 120.4 . . ?
C34 C39 C38 119.2(7) . . ?
C38 C39 H39 120.4 . . ?
C31 C30 H30 120.4 . . ?
C29 C30 H30 120.4 . . ?
C29 C30 C31 119.2(8) . . ?
C58 C63 H63 121.1 . . ?
C62 C63 C58 117.8(6) . . ?
C62 C63 H63 121.1 . . ?
C32 C31 C30 121.7(8) . . ?
C32 C31 H31 119.2 . . ?
C30 C31 H31 119.2 . . ?
C51 C46 C47 121.4(7) . . ?
C51 C46 As1 120.9(5) . . ?
C47 C46 As1 117.7(6) . . ?
C35 C34 As1 118.7(5) . . ?
C39 C34 C35 121.1(6) . . ?
C39 C34 As1 120.1(5) . . ?
C35 C36 H36 119.6 . . ?
C37 C36 C35 120.8(7) . . ?
C37 C36 H36 119.6 . . ?
C28 C29 H29 120.4 . . ?
C30 C29 C28 119.3(7) . . ?
C30 C29 H29 120.4 . . ?
C42 C43 C44 120.6(7) . . ?
C42 C43 H43 119.7 . . ?
C44 C43 H43 119.7 . . ?
C51 C50 H50 119.9 . . ?
C49 C50 C51 120.3(8) . . ?
C49 C50 H50 119.9 . . ?
C53 C54 H54 119.5 . . ?
C53 C54 C55 121.0(8) . . ?
C55 C54 H54 119.5 . . ?
C37 C38 C39 120.2(7) . . ?
C37 C38 H38 119.9 . . ?
C39 C38 H38 119.9 . . ?
C56 C55 C54 118.9(7) . . ?
C56 C55 H55 120.6 . . ?
C54 C55 H55 120.6 . . ?
C40 C45 C44 120.2(6) . . ?
C40 C45 H45 119.9 . . ?
C44 C45 H45 119.9 . . ?
C1 O2 Mo1 117.7(4) . . ?
C2 O3 Mo1 114.4(4) . . ?
C6 O4 C8 121.1(5) . . ?
C12 O5 Mo2 119.9(4) . . ?
C13 O6 Mo2 114.6(4) . . ?
C14 O9 Mo2 113.3(4) . . ?
C15 O10 Mo2 120.2(4) . . ?
C18 C20 C21 122.0(7) . . ?
C18 C20 H20 119.0 . . ?
C21 C20 H20 119.0 . . ?
C25 O12 Mo3 113.4(5) . . ?
C26 O13 Mo3 118.4(5) . . ?
C28 As1 C46 107.9(3) . . ?
C28 As1 C34 111.8(3) . . ?
C40 As1 C28 112.6(3) . . ?
C40 As1 C46 105.9(3) . . ?
C40 As1 C34 108.9(3) . . ?
C34 As1 C46 109.5(3) . . ?
C52 As2 C52 110.8(4) . 8_665 ?
C58 As2 C52 107.9(3) 8_665 8_665 ?
C58 As2 C52 110.6(3) 8_665 . ?
C58 As2 C52 107.9(3) . . ?
C58 As2 C52 110.6(3) . 8_665 ?
C58 As2 C58 109.1(4) 8_665 . ?
O1 Mo1 O1 103.9(4) 7 . ?
O1 Mo1 O2 105.8(2) . . ?
O1 Mo1 O2 90.2(2) . 7 ?
O1 Mo1 O2 105.8(2) 7 7 ?
O1 Mo1 O2 90.2(2) 7 . ?
O1 Mo1 O3 161.8(2) 7 . ?
O1 Mo1 O3 161.8(2) . 7 ?
O1 Mo1 O3 90.9(2) 7 7 ?
O1 Mo1 O3 90.9(2) . . ?
O2 Mo1 O2 154.1(2) 7 . ?
O2 Mo1 O3 84.39(18) . 7 ?
O2 Mo1 O3 75.37(18) 7 7 ?
O2 Mo1 O3 84.39(18) 7 . ?
O2 Mo1 O3 75.38(18) . . ?
O3 Mo1 O3 77.0(3) . 7 ?
O5 Mo2 O6 75.61(17) . . ?
O5 Mo2 O9 86.15(18) . . ?
O6 Mo2 O9 77.82(18) . . ?
O7 Mo2 O5 102.1(2) . . ?
O7 Mo2 O6 90.7(2) . . ?
O7 Mo2 O9 163.8(2) . . ?
O7 Mo2 O10 92.5(2) . . ?
O8 Mo2 O5 91.2(2) . . ?
O8 Mo2 O6 162.2(2) . . ?
O8 Mo2 O7 103.9(2) . . ?
O8 Mo2 O9 89.7(2) . . ?
O8 Mo2 O10 105.3(2) . . ?
O10 Mo2 O5 154.74(18) . . ?
O10 Mo2 O6 83.83(18) . . ?
O10 Mo2 O9 75.15(18) . . ?
O12 Mo3 O12 78.1(3) . 7 ?
O13 Mo3 O12 81.8(2) 7 . ?
O13 Mo3 O12 75.6(2) 7 7 ?
O13 Mo3 O12 81.8(2) . 7 ?
O13 Mo3 O12 75.7(2) . . ?
O13 Mo3 O13 150.9(3) . 7 ?
O14 Mo3 O12 90.3(4) . . ?
O14 Mo3 O12 90.3(4) 7 7 ?
O14 Mo3 O12 163.2(3) 7 . ?
O14 Mo3 O12 163.2(3) . 7 ?
O14 Mo3 O13 107.3(4) . . ?
O14 Mo3 O13 107.3(4) 7 7 ?
O14 Mo3 O13 90.8(3) . 7 ?
O14 Mo3 O13 90.8(3) 7 . ?
O14 Mo3 O14 103.4(7) . 7 ?
H15A O15 H15B 109.5 . . ?

loop_
_geom_bond_atom_site_label_1
_geom_bond_atom_site_label_2
_geom_bond_distance
_geom_bond_site_symmetry_2
_geom_bond_publ_flag
C65A H65A 0.9500 . ?
C65A C64A 1.31(2) . ?
C65A C66A 1.37(2) . ?
C64A C69A 1.43(3) . ?
C64A As3 2.041(17) . ?
C69A H69A 0.9500 . ?
C69A C68A 1.30(4) . ?
C68A H68A 0.9500 . ?
C68A C67A 1.48(4) . ?
C67A H67A 0.9500 . ?
C67A C66A 1.38(2) . ?
C66A H66A 0.9500 . ?
C64B C65B 1.37(3) . ?
C64B C68B 1.40(3) . ?
C64B As3 1.91(2) . ?
C65B H65B 0.9500 . ?
C65B C66B 1.38(3) . ?
C66B H66B 0.9500 . ?
C66B C67B 1.32(3) . ?
C67B H67B 0.9500 . ?
C67B C69B 1.51(4) . ?
C69B H69B 0.9500 . ?
C69B C68B 1.47(5) . ?
C68B H68B 0.9500 . ?
C70B C75B 1.36(3) . ?
C70B C71B 1.46(3) . ?
C70B As3 1.71(2) . ?
C75B H75B 0.9500 . ?
C75B C74B 1.38(3) . ?
C74B H74B 0.9500 . ?
C74B C73B 1.43(3) . ?
C73B H73B 0.9500 . ?
C73B C72B 1.40(4) . ?
C72B H72B 0.9500 . ?
C72B C71B 1.41(4) . ?
C71B H71B 0.9500 . ?
C70A C75A 1.39(4) . ?
C70A C71A 1.30(3) . ?
C70A As3 1.97(2) . ?
C75A H75A 0.9500 . ?
C75A C74A 1.42(3) . ?
C74A H74A 0.9500 . ?
C74A C73A 1.43(4) . ?
C73A H73A 0.9500 . ?
C73A C72A 1.42(5) . ?
C72A H72A 0.9500 . ?
C72A C71A 1.40(3) . ?
C71A H71A 0.9500 . ?
C42 H42 0.9500 . ?
C42 C41 1.392(10) . ?
C42 C43 1.364(11) . ?
C1 C2 1.429(9) . ?
C1 C3 1.368(9) . ?
C1 O2 1.341(7) . ?
C2 C4 1.397(9) . ?
C2 O3 1.298(8) . ?
C3 H3 0.9500 . ?
C3 C5 1.413(8) . ?
C4 H4 0.9500 . ?
C4 C6 1.367(9) . ?
C52 C53 1.363(10) . ?
C52 C57 1.389(9) . ?
C52 As2 1.914(7) . ?
C5 C6 1.427(9) . ?
C5 C7 1.402(9) . ?
C6 O4 1.359(7) . ?
C7 H7 0.9500 . ?
C7 C9 1.394(9) . ?
C8 C9 1.421(8) . ?
C8 C11 1.386(9) . ?
C8 O4 1.365(7) . ?
C53 H53 0.9500 . ?
C53 C54 1.358(11) . ?
C9 C10 1.422(9) . ?
C10 H10 0.9500 . ?
C10 C12 1.354(9) . ?
C11 H11 0.9500 . ?
C11 C13 1.382(8) . ?
C12 C13 1.446(9) . ?
C12 O5 1.359(7) . ?
C13 O6 1.305(7) . ?
C14 C15 1.433(9) . ?
C14 C17 1.400(10) . ?
C14 O9 1.297(8) . ?
C15 C16 1.354(10) . ?
C15 O10 1.351(8) . ?
C56 H56 0.9500 . ?
C56 C57 1.380(10) . ?
C56 C55 1.344(11) . ?
C16 H16 0.9500 . ?
C16 C18 1.424(10) . ?
C17 H17 0.9500 . ?
C17 C19 1.374(10) . ?
C28 C33 1.381(9) . ?
C28 C29 1.399(10) . ?
C28 As1 1.912(7) . ?
C18 C19 1.432(9) . ?
C18 C20 1.377(10) . ?
C19 O11 1.362(8) . ?
C51 H51 0.9500 . ?
C51 C46 1.369(10) . ?
C51 C50 1.397(10) . ?
O11 C22 1.374(9) . ?
C61 H61 0.9500 . ?
C61 C62 1.392(9) . ?
C61 C60 1.378(9) . ?
C58 C59 1.380(9) . ?
C58 C63 1.393(9) . ?
C58 As2 1.910(6) . ?
C21 C22 1.418(10) . ?
C21 C23 1.404(11) . ?
C21 C20 1.396(10) . ?
C22 C24 1.373(10) . ?
C23 H23 0.9500 . ?
C23 C26 1.351(10) . ?
C24 H24 0.9500 . ?
C24 C25 1.394(12) . ?
C25 C26 1.458(11) . ?
C25 O12 1.266(9) . ?
C62 H62 0.9500 . ?
C62 C63 1.389(9) . ?
C26 O13 1.326(10) . ?
C35 H35 0.9500 . ?
C35 C34 1.395(9) . ?
C35 C36 1.396(9) . ?
C40 C41 1.382(10) . ?
C40 C45 1.374(9) . ?
C40 As1 1.906(6) . ?
C37 H37 0.9500 . ?
C37 C36 1.377(10) . ?
C37 C38 1.378(11) . ?
C33 H33 0.9500 . ?
C33 C32 1.388(12) . ?
C49 H49 0.9500 . ?
C49 C48 1.381(15) . ?
C49 C50 1.369(13) . ?
C59 H59 0.9500 . ?
C59 C60 1.383(9) . ?
C32 H32 0.9500 . ?
C32 C31 1.337(13) . ?
C41 H41 0.9500 . ?
C57 H57 0.9500 . ?
C44 H44 0.9500 . ?
C44 C43 1.375(10) . ?
C44 C45 1.391(10) . ?
C47 H47 0.9500 . ?
C47 C48 1.382(12) . ?
C47 C46 1.392(11) . ?
C60 H60 0.9500 . ?
C48 H48 0.9500 . ?
C39 H39 0.9500 . ?
C39 C34 1.383(10) . ?
C39 C38 1.398(11) . ?
C30 H30 0.9500 . ?
C30 C31 1.399(12) . ?
C30 C29 1.367(11) . ?
C63 H63 0.9500 . ?
C31 H31 0.9500 . ?
C46 As1 1.923(7) . ?
C34 As1 1.918(6) . ?
C36 H36 0.9500 . ?
C29 H29 0.9500 . ?
C43 H43 0.9500 . ?
C50 H50 0.9500 . ?
C54 H54 0.9500 . ?
C54 C55 1.410(11) . ?
C38 H38 0.9500 . ?
C55 H55 0.9500 . ?
C45 H45 0.9500 . ?
O1 Mo1 1.699(5) . ?
O2 Mo1 2.039(5) . ?
O3 Mo1 2.147(5) . ?
O5 Mo2 2.007(5) . ?
O6 Mo2 2.177(4) . ?
O7 Mo2 1.715(5) . ?
O8 Mo2 1.695(5) . ?
O9 Mo2 2.217(5) . ?
O10 Mo2 1.980(5) . ?
C20 H20 0.9500 . ?
O12 Mo3 2.189(6) . ?
O13 Mo3 1.997(6) . ?
O14 Mo3 1.701(9) . ?
O15 H15A 0.8705 . ?
O15 H15B 0.8706 . ?

loop_
_geom_torsion_atom_site_label_1
_geom_torsion_atom_site_label_2
_geom_torsion_atom_site_label_3
_geom_torsion_atom_site_label_4
_geom_torsion
_geom_torsion_site_symmetry_1
_geom_torsion_site_symmetry_2
_geom_torsion_site_symmetry_3
_geom_torsion_site_symmetry_4
_geom_torsion_publ_flag
C65A C64A C69A C68A -4(4) . . . . ?
C64A C65A C66A C67A -3(3) . . . . ?
C64A C69A C68A C67A -3(4) . . . . ?
C69A C68A C67A C66A 7(3) . . . . ?
C68A C67A C66A C65A -5(3) . . . . ?
C66A C65A C64A C69A 7(3) . . . . ?
C66A C65A C64A As3 179.2(13) . . . . ?
C64B C65B C66B C67B -5(3) . . . . ?
C65B C64B C68B C69B -4(5) . . . . ?
C65B C66B C67B C69B 3(4) . . . . ?
C66B C67B C69B C68B -1(5) . . . . ?
C67B C69B C68B C64B 2(5) . . . . ?
C68B C64B C65B C66B 6(4) . . . . ?
C70B C75B C74B C73B 1(3) . . . . ?
C75B C70B C71B C72B -9(3) . . . . ?
C75B C70B As3 C64B -119.8(18) . . . 8 ?
C75B C70B As3 C64B -23(2) . . . . ?
C75B C70B As3 C70B 105.1(17) . . . 8 ?
C75B C74B C73B C72B 0(4) . . . . ?
C74B C73B C72B C71B -5(4) . . . . ?
C73B C72B C71B C70B 9(4) . . . . ?
C71B C70B C75B C74B 4(3) . . . . ?
C71B C70B As3 C64B 54.4(18) . . . 8 ?
C71B C70B As3 C64B 150.8(16) . . . . ?
C71B C70B As3 C70B -80.7(16) . . . 8 ?
C70A C75A C74A C73A 0(4) . . . . ?
C75A C70A C71A C72A 2(3) . . . . ?
C75A C74A C73A C72A 1(4) . . . . ?
C74A C73A C72A C71A 0(4) . . . . ?
C73A C72A C71A C70A -2(4) . . . . ?
C71A C70A C75A C74A -1(4) . . . . ?
As3 C64A C69A C68A -177(3) . . . . ?
As3 C64B C65B C66B 166.6(14) . . . . ?
As3 C64B C68B C69B -165(3) . . . . ?
As3 C70B C75B C74B 177.9(16) . . . . ?
As3 C70B C71B C72B 177.3(18) . . . . ?
As3 C70A C75A C74A -179(2) . . . . ?
As3 C70A C71A C72A 179.9(18) . . . . ?
C1 C2 C4 C6 -0.6(10) . . . . ?
C1 C2 O3 Mo1 -9.9(7) . . . . ?
C1 C3 C5 C6 0.9(9) . . . . ?
C1 C3 C5 C7 179.6(6) . . . . ?
C2 C1 C3 C5 -1.5(9) . . . . ?
C2 C1 O2 Mo1 9.9(7) . . . . ?
C2 C4 C6 C5 0.1(10) . . . . ?
C2 C4 C6 O4 178.6(6) . . . . ?
C3 C1 C2 C4 1.3(10) . . . . ?
C3 C1 C2 O3 -179.0(6) . . . . ?
C3 C1 O2 Mo1 -170.6(5) . . . . ?
C3 C5 C6 C4 -0.2(10) . . . . ?
C3 C5 C6 O4 -178.6(6) . . . . ?
C3 C5 C7 C9 -178.6(6) . . . . ?
C4 C2 O3 Mo1 169.8(5) . . . . ?
C4 C6 O4 C8 177.0(6) . . . . ?
C52 C53 C54 C55 -1.5(17) . . . . ?
C5 C6 O4 C8 -4.5(9) . . . . ?
C5 C7 C9 C8 -0.9(9) . . . . ?
C5 C7 C9 C10 178.0(6) . . . . ?
C6 C5 C7 C9 0.1(9) . . . . ?
C7 C5 C6 C4 -179.0(6) . . . . ?
C7 C5 C6 O4 2.6(9) . . . . ?
C7 C9 C10 C12 179.6(6) . . . . ?
C8 C9 C10 C12 -1.5(9) . . . . ?
C8 C11 C13 C12 -0.5(10) . . . . ?
C8 C11 C13 O6 179.2(6) . . . . ?
C53 C52 C57 C56 -3.1(12) . . . . ?
C53 C54 C55 C56 -0.5(16) . . . . ?
C9 C8 C11 C13 -0.8(10) . . . . ?
C9 C8 O4 C6 3.6(9) . . . . ?
C9 C10 C12 C13 0.2(9) . . . . ?
C9 C10 C12 O5 179.5(6) . . . . ?
C10 C12 C13 C11 0.8(10) . . . . ?
C10 C12 C13 O6 -178.9(6) . . . . ?
C10 C12 O5 Mo2 -179.5(5) . . . . ?
C11 C8 C9 C7 -179.1(6) . . . . ?
C11 C8 C9 C10 1.8(9) . . . . ?
C11 C8 O4 C6 -178.0(6) . . . . ?
C11 C13 O6 Mo2 178.0(5) . . . . ?
C12 C13 O6 Mo2 -2.3(7) . . . . ?
C13 C12 O5 Mo2 -0.2(7) . . . . ?
C14 C15 C16 C18 -1.6(10) . . . . ?
C14 C15 O10 Mo2 -6.8(7) . . . . ?
C14 C17 C19 C18 0.8(11) . . . . ?
C14 C17 C19 O11 -177.9(6) . . . . ?
C15 C14 C17 C19 -0.1(10) . . . . ?
C15 C14 O9 Mo2 5.7(7) . . . . ?
C15 C16 C18 C19 2.2(9) . . . . ?
C15 C16 C18 C20 -178.3(7) . . . . ?
C16 C15 O10 Mo2 172.2(5) . . . . ?
C16 C18 C19 C17 -1.9(10) . . . . ?
C16 C18 C19 O11 176.7(6) . . . . ?
C16 C18 C20 C21 178.7(7) . . . . ?
C17 C14 C15 C16 0.5(10) . . . . ?
C17 C14 C15 O10 179.6(6) . . . . ?
C17 C14 O9 Mo2 -173.8(6) . . . . ?
C17 C19 O11 C22 -175.8(6) . . . . ?
C28 C33 C32 C31 1.5(13) . . . . ?
C18 C19 O11 C22 5.4(9) . . . . ?
C19 C18 C20 C21 -1.9(10) . . . . ?
C19 O11 C22 C21 -3.7(9) . . . . ?
C19 O11 C22 C24 178.8(6) . . . . ?
O11 C22 C24 C25 179.6(6) . . . . ?
C61 C62 C63 C58 -1.0(10) . . . . ?
C58 C59 C60 C61 -0.7(9) . . . . ?
C21 C22 C24 C25 2.2(11) . . . . ?
C21 C23 C26 C25 2.0(12) . . . . ?
C21 C23 C26 O13 -178.2(8) . . . . ?
C22 C21 C23 C26 2.0(12) . . . . ?
C22 C21 C20 C18 3.6(10) . . . . ?
C22 C24 C25 C26 1.9(11) . . . . ?
C22 C24 C25 O12 -177.7(7) . . . . ?
C23 C21 C22 O11 178.5(7) . . . . ?
C23 C21 C22 C24 -4.2(11) . . . . ?
C23 C21 C20 C18 -175.7(7) . . . . ?
C23 C26 O13 Mo3 -166.3(7) . . . . ?
C24 C25 C26 C23 -4.1(12) . . . . ?
C24 C25 C26 O13 176.1(7) . . . . ?
C24 C25 O12 Mo3 173.8(6) . . . . ?
C25 C26 O13 Mo3 13.5(10) . . . . ?
C62 C61 C60 C59 1.2(9) . . . . ?
C26 C25 O12 Mo3 -5.8(8) . . . . ?
C33 C28 C29 C30 -1.2(11) . . . . ?
C33 C32 C31 C30 -0.8(14) . . . . ?
C59 C58 C63 C62 1.6(10) . . . . ?
C41 C42 C43 C44 3.9(15) . . . . ?
C41 C40 C45 C44 0.4(11) . . . . ?
C57 C52 C53 C54 3.2(14) . . . . ?
C57 C56 C55 C54 0.7(14) . . . . ?
C60 C61 C62 C63 -0.3(10) . . . . ?
C48 C49 C50 C51 1.6(13) . . . . ?
C48 C47 C46 C51 1.9(14) . . . . ?
C48 C47 C46 As1 -179.1(8) . . . . ?
C63 C58 C59 C60 -0.7(10) . . . . ?
C31 C30 C29 C28 1.9(11) . . . . ?
C46 C51 C50 C49 -0.7(11) . . . . ?
C46 C47 C48 C49 -0.9(17) . . . . ?
C34 C35 C36 C37 -1.9(10) . . . . ?
C34 C39 C38 C37 -1.6(12) . . . . ?
C36 C35 C34 C39 1.9(10) . . . . ?
C36 C35 C34 As1 177.9(5) . . . . ?
C36 C37 C38 C39 1.6(11) . . . . ?
C29 C28 C33 C32 -0.5(11) . . . . ?
C29 C30 C31 C32 -0.9(13) . . . . ?
C43 C42 C41 C40 -3.6(15) . . . . ?
C43 C44 C45 C40 -0.2(12) . . . . ?
C50 C51 C46 C47 -1.1(11) . . . . ?
C50 C51 C46 As1 179.9(5) . . . . ?
C50 C49 C48 C47 -0.8(17) . . . . ?
C38 C37 C36 C35 0.2(11) . . . . ?
C38 C39 C34 C35 -0.1(11) . . . . ?
C38 C39 C34 As1 -176.1(6) . . . . ?
C55 C56 C57 C52 1.1(13) . . . . ?
C45 C40 C41 C42 1.5(13) . . . . ?
C45 C44 C43 C42 -2.0(13) . . . . ?
O2 C1 C2 C4 -179.2(6) . . . . ?
O2 C1 C2 O3 0.5(8) . . . . ?
O2 C1 C3 C5 179.1(6) . . . . ?
O3 C2 C4 C6 179.7(6) . . . . ?
O4 C8 C9 C7 -0.9(9) . . . . ?
O4 C8 C9 C10 -179.9(6) . . . . ?
O4 C8 C11 C13 -179.2(6) . . . . ?
O5 C12 C13 C11 -178.6(6) . . . . ?
O5 C12 C13 O6 1.7(8) . . . . ?
O9 C14 C15 C16 -179.1(6) . . . . ?
O9 C14 C15 O10 0.0(9) . . . . ?
O9 C14 C17 C19 179.5(6) . . . . ?
O10 C15 C16 C18 179.4(6) . . . . ?
C20 C18 C19 C17 178.6(7) . . . . ?
C20 C18 C19 O11 -2.7(10) . . . . ?
C20 C21 C22 O11 -0.9(10) . . . . ?
C20 C21 C22 C24 176.5(7) . . . . ?
C20 C21 C23 C26 -178.8(8) . . . . ?
O12 C25 C26 C23 175.5(8) . . . . ?
O12 C25 C26 O13 -4.3(11) . . . . ?
As1 C28 C33 C32 173.7(6) . . . . ?
As1 C28 C29 C30 -175.3(6) . . . . ?
As1 C40 C41 C42 -179.8(7) . . . . ?
As1 C40 C45 C44 -178.3(6) . . . . ?
As2 C52 C53 C54 179.7(8) . . . . ?
As2 C52 C57 C56 -179.6(6) . . . . ?
As2 C58 C59 C60 172.9(5) . . . . ?
As2 C58 C63 C62 -172.1(5) . . . . ?

loop_
_smtbx_masks_void_nr
_smtbx_masks_void_average_x
_smtbx_masks_void_average_y
_smtbx_masks_void_average_z
_smtbx_masks_void_volume
_smtbx_masks_void_count_electrons
_smtbx_masks_void_content
1 -0.081 0.226 0.083 121.5 22.3 '1.5 methanol'
2 0.081 0.774 0.583 121.5 23.4 '1.5 methanol'
3 0.226 0.919 -0.083 121.5 23.3 '1.5 methanol'
4 0.274 0.419 0.833 121.5 23.3 '1.5 methanol'
5 0.419 0.274 0.167 121.5 23.3 '1.5 methanol'
6 0.581 0.726 0.667 121.5 24.4 '1.5 methanol'
7 0.726 0.581 0.333 121.5 23.2 '1.5 methanol'
8 0.774 0.081 0.417 121.5 23.6 '1.5 methanol'
